data_7151091
loop_
_publ_author_name
'Cockroft, Scott L.'
'Perkins, Julie'
'Zonta, Cristiano'
'Adams, Harry'
'Spey, Sharon E.'
'Low, Caroline M. R.'
'Vinter, Jeremy G.'
'Lawson, Kevin R.'
'Urch, Christopher J.'
'Hunter, Christopher A.'

_publ_section_title
;
 Substituent effects on aromatic stacking interactions.
;
_journal_issue 7
_journal_name_full 'Organic &amp; biomolecular chemistry'
_journal_page_first 1062
_journal_page_last 1080
_journal_paper_doi 10.1039/b617576g
_journal_volume 5
_journal_year 2007
_chemical_formula_sum 'C22 H20 N2 O2'
_chemical_formula_weight 344.40
_chemical_name_systematic
;

?

;
_space_group_IT_number 2
_symmetry_cell_setting triclinic
_symmetry_space_group_name_Hall '-P 1'
_symmetry_space_group_name_H-M 'P -1'
_atom_sites_solution_hydrogens geom
_atom_sites_solution_primary direct
_atom_sites_solution_secondary difmap
_audit_creation_method SHELXL-97
_cell_angle_alpha 76.34(14)
_cell_angle_beta 80.3(2)
_cell_angle_gamma 88.66(16)
_cell_formula_units_Z 4
_cell_length_a 7.403(14)
_cell_length_b 13.41(3)
_cell_length_c 18.84(3)
_cell_measurement_reflns_used 69
_cell_measurement_temperature 150(2)
_cell_measurement_theta_max 22.76
_cell_measurement_theta_min 2.3
_cell_volume 1791(6)
_computing_cell_refinement 'Bruker SMART'
_computing_data_collection 'Bruker SMART'
_computing_data_reduction 'Bruker SHELXTL'
_computing_molecular_graphics 'Bruker SHELXTL'
_computing_publication_material 'Bruker SHELXTL'
_computing_structure_refinement 'SHELXL-97 (Sheldrick, 1997)'
_computing_structure_solution 'SHELXS-97 (Sheldrick, 1990)'
_diffrn_ambient_temperature 150(2)
_diffrn_detector_area_resol_mean 100
_diffrn_measured_fraction_theta_full 0.922
_diffrn_measured_fraction_theta_max 0.922
_diffrn_measurement_device_type 'CCD area detector'
_diffrn_measurement_method 'phi and omega scans'
_diffrn_radiation_monochromator graphite
_diffrn_radiation_source 'fine-focus sealed tube'
_diffrn_radiation_type MoK\a
_diffrn_radiation_wavelength 0.71073
_diffrn_reflns_av_R_equivalents 0.0897
_diffrn_reflns_av_sigmaI/netI 0.2241
_diffrn_reflns_limit_h_max 9
_diffrn_reflns_limit_h_min -9
_diffrn_reflns_limit_k_max 17
_diffrn_reflns_limit_k_min -17
_diffrn_reflns_limit_l_max 18
_diffrn_reflns_limit_l_min -24
_diffrn_reflns_number 11517
_diffrn_reflns_theta_full 28.25
_diffrn_reflns_theta_max 28.25
_diffrn_reflns_theta_min 1.13
_diffrn_standards_decay_% 0
_diffrn_standards_number 0
_exptl_absorpt_coefficient_mu 0.083
_exptl_absorpt_correction_T_max 0.9942
_exptl_absorpt_correction_T_min 0.9661
_exptl_absorpt_correction_type multi-scan
_exptl_absorpt_process_details sadabs
_exptl_crystal_colour yellow
_exptl_crystal_density_diffrn 1.277
_exptl_crystal_density_method 'not measured'
_exptl_crystal_description needle
_exptl_crystal_F_000 728
_exptl_crystal_size_max 0.42
_exptl_crystal_size_mid 0.07
_exptl_crystal_size_min 0.07
_refine_diff_density_max 0.406
_refine_diff_density_min -0.335
_refine_diff_density_rms 0.099
_refine_ls_extinction_method none
_refine_ls_goodness_of_fit_ref 0.809
_refine_ls_hydrogen_treatment constr
_refine_ls_matrix_type full
_refine_ls_number_parameters 473
_refine_ls_number_reflns 8157
_refine_ls_number_restraints 0
_refine_ls_restrained_S_all 0.809
_refine_ls_R_factor_all 0.2151
_refine_ls_R_factor_gt 0.0686
_refine_ls_shift/su_max 0.000
_refine_ls_shift/su_mean 0.000
_refine_ls_structure_factor_coef Fsqd
_refine_ls_weighting_details 'calc w=1/[\s^2^(Fo^2^)+(0.0936P)^2^+0.0000P] where P=(Fo^2^+2Fc^2^)/3'
_refine_ls_weighting_scheme calc
_refine_ls_wR_factor_gt 0.1436
_refine_ls_wR_factor_ref 0.2235
_reflns_number_gt 2620
_reflns_number_total 8157
_reflns_threshold_expression >2sigma(I)
_cod_data_source_file b617576g.txt
_cod_data_source_block och86m
_cod_depositor_comments
;
The following automatic conversions were performed:
'_symmetry_cell_setting' value 'Triclinic' changed to 'triclinic'
according to '/home/saulius/struct/CIF-dictionaries/cif_core.dic'
dictionary named 'cif_core.dic' version 2.4.1 from 2010-06-29.

Automatic conversion script
Id: cif_fix_enum 1527 2010-12-29 10:47:43Z saulius 
;
_cod_original_sg_symbol_H-M P-1
_cod_database_code 7151091

loop_
_symmetry_equiv_pos_as_xyz
'x, y, z'
'-x, -y, -z'

loop_
_atom_site_label
_atom_site_type_symbol
_atom_site_fract_x
_atom_site_fract_y
_atom_site_fract_z
_atom_site_U_iso_or_equiv
_atom_site_adp_type
_atom_site_occupancy
_atom_site_symmetry_multiplicity
_atom_site_calc_flag
_atom_site_refinement_flags
_atom_site_disorder_assembly
_atom_site_disorder_group
N1A N 0.2269(4) 0.4764(2) -0.03576(18) 0.0311(8) Uani 1 1 d . . .
N2A N 0.1304(4) 0.7961(2) 0.07408(17) 0.0330(8) Uani 1 1 d . . .
H2AA H 0.0211 0.7763 0.0698 0.040 Uiso 1 1 calc R . .
O1A O 0.4357(4) 0.7721(2) 0.05027(16) 0.0438(8) Uani 1 1 d . . .
C1A C 0.2449(5) 0.6520(3) 0.0220(2) 0.0282(9) Uani 1 1 d . . .
C2A C 0.2749(5) 0.5544(3) 0.0641(2) 0.0283(9) Uani 1 1 d . . .
C3A C 0.3198(6) 0.5360(3) 0.1372(2) 0.0349(10) Uani 1 1 d . . .
H3AA H 0.3266 0.5921 0.1595 0.042 Uiso 1 1 calc R . .
C4A C 0.3529(6) 0.4396(3) 0.1753(2) 0.0371(11) Uani 1 1 d . . .
H4AA H 0.3823 0.4294 0.2237 0.045 Uiso 1 1 calc R . .
C5A C 0.3442(6) 0.3546(3) 0.1439(2) 0.0405(11) Uani 1 1 d . . .
H5AA H 0.3682 0.2877 0.1710 0.049 Uiso 1 1 calc R . .
C6A C 0.3012(6) 0.3681(3) 0.0745(2) 0.0395(11) Uani 1 1 d . . .
H6AA H 0.2964 0.3103 0.0538 0.047 Uiso 1 1 calc R . .
C7A C 0.2633(5) 0.4677(3) 0.0324(2) 0.0292(9) Uani 1 1 d . . .
C8A C 0.1977(5) 0.5701(3) -0.0761(2) 0.0336(10) Uani 1 1 d . . .
C9A C 0.1624(6) 0.5790(3) -0.1499(2) 0.0410(11) Uani 1 1 d . . .
H9AA H 0.1596 0.5193 -0.1686 0.049 Uiso 1 1 calc R . .
C10A C 0.1327(6) 0.6732(4) -0.1935(2) 0.0459(12) Uani 1 1 d . . .
H10A H 0.1101 0.6781 -0.2424 0.055 Uiso 1 1 calc R . .
C11A C 0.1351(6) 0.7629(3) -0.1669(2) 0.0445(12) Uani 1 1 d . . .
H11A H 0.1149 0.8276 -0.1980 0.053 Uiso 1 1 calc R . .
C12A C 0.1661(6) 0.7577(3) -0.0973(2) 0.0418(11) Uani 1 1 d . . .
H12A H 0.1632 0.8188 -0.0799 0.050 Uiso 1 1 calc R . .
C13A C 0.2033(5) 0.6618(3) -0.0491(2) 0.0325(10) Uani 1 1 d . . .
C14A C 0.2767(6) 0.7457(3) 0.0504(2) 0.0319(10) Uani 1 1 d . . .
C15A C 0.1456(6) 0.8818(3) 0.1064(2) 0.0362(11) Uani 1 1 d . . .
C16A C 0.2178(6) 0.9764(3) 0.0613(3) 0.0417(11) Uani 1 1 d . . .
C17A C 0.2387(6) 1.0561(3) 0.0956(3) 0.0492(13) Uani 1 1 d . . .
H17A H 0.2879 1.1206 0.0666 0.059 Uiso 1 1 calc R . .
C18A C 0.1881(7) 1.0416(4) 0.1716(3) 0.0545(13) Uani 1 1 d . . .
H18A H 0.2050 1.0960 0.1944 0.065 Uiso 1 1 calc R . .
C19A C 0.1134(6) 0.9494(3) 0.2146(3) 0.0490(13) Uani 1 1 d . . .
H19A H 0.0753 0.9416 0.2663 0.059 Uiso 1 1 calc R . .
C20A C 0.0935(6) 0.8674(3) 0.1827(2) 0.0389(11) Uani 1 1 d . . .
C21A C 0.0176(6) 0.7651(3) 0.2305(2) 0.0497(12) Uani 1 1 d . . .
H21A H -0.0887 0.7451 0.2119 0.075 Uiso 1 1 calc R . .
H21B H -0.0197 0.7711 0.2817 0.075 Uiso 1 1 calc R . .
H21C H 0.1121 0.7130 0.2287 0.075 Uiso 1 1 calc R . .
C22A C 0.2691(6) 0.9927(3) -0.0216(2) 0.0496(13) Uani 1 1 d . . .
H22A H 0.3291 1.0602 -0.0423 0.074 Uiso 1 1 calc R . .
H22B H 0.1583 0.9896 -0.0431 0.074 Uiso 1 1 calc R . .
H22C H 0.3532 0.9391 -0.0332 0.074 Uiso 1 1 calc R . .
N1B N 0.2598(4) 0.4604(2) 0.50666(18) 0.0331(8) Uani 1 1 d . . .
N2B N 0.3901(5) 0.8457(2) 0.41487(18) 0.0363(9) Uani 1 1 d . . .
H2BA H 0.4908 0.8127 0.4242 0.044 Uiso 1 1 calc R . .
O1B O 0.0888(4) 0.8297(2) 0.40878(16) 0.0430(8) Uani 1 1 d . . .
C1B C 0.2470(5) 0.6760(3) 0.4506(2) 0.0316(10) Uani 1 1 d . . .
C2B C 0.1513(5) 0.6293(3) 0.5221(2) 0.0289(9) Uani 1 1 d . . .
C3B C 0.0532(5) 0.6843(3) 0.5705(2) 0.0346(10) Uani 1 1 d . . .
H3BA H 0.0476 0.7569 0.5552 0.041 Uiso 1 1 calc R . .
C4B C -0.0338(6) 0.6352(3) 0.6388(2) 0.0385(11) Uani 1 1 d . . .
H4BA H -0.1028 0.6737 0.6699 0.046 Uiso 1 1 calc R . .
C5B C -0.0232(6) 0.5267(3) 0.6644(2) 0.0373(11) Uani 1 1 d . . .
H5BA H -0.0814 0.4935 0.7128 0.045 Uiso 1 1 calc R . .
C6B C 0.0696(6) 0.4715(3) 0.6197(2) 0.0349(10) Uani 1 1 d . . .
H6BA H 0.0736 0.3990 0.6365 0.042 Uiso 1 1 calc R . .
C7B C 0.1620(5) 0.5199(3) 0.5474(2) 0.0302(10) Uani 1 1 d . . .
C8B C 0.3488(5) 0.5054(3) 0.4386(2) 0.0296(10) Uani 1 1 d . . .
C9B C 0.4482(6) 0.4423(3) 0.3962(2) 0.0380(11) Uani 1 1 d . . .
H9BA H 0.4497 0.3703 0.4161 0.046 Uiso 1 1 calc R . .
C10B C 0.5419(6) 0.4832(3) 0.3271(2) 0.0429(12) Uani 1 1 d . . .
H10B H 0.6125 0.4399 0.3002 0.051 Uiso 1 1 calc R . .
C11B C 0.5351(6) 0.5903(3) 0.2947(2) 0.0427(11) Uani 1 1 d . . .
H11B H 0.5978 0.6172 0.2458 0.051 Uiso 1 1 calc R . .
C12B C 0.4409(6) 0.6543(3) 0.3326(2) 0.0365(10) Uani 1 1 d . . .
H12B H 0.4367 0.7254 0.3099 0.044 Uiso 1 1 calc R . .
C13B C 0.3468(5) 0.6150(3) 0.4072(2) 0.0317(10) Uani 1 1 d . . .
C14B C 0.2327(6) 0.7913(3) 0.4223(2) 0.0316(10) Uani 1 1 d . . .
C15B C 0.3963(6) 0.9568(3) 0.3919(2) 0.0386(11) Uani 1 1 d . . .
C16B C 0.4907(6) 1.0024(3) 0.3204(3) 0.0431(12) Uani 1 1 d . . .
C17B C 0.4965(6) 1.1092(3) 0.2993(3) 0.0509(13) Uani 1 1 d . . .
H17B H 0.5576 1.1422 0.2512 0.061 Uiso 1 1 calc R . .
C18B C 0.4162(7) 1.1681(3) 0.3461(3) 0.0545(14) Uani 1 1 d . . .
H18B H 0.4203 1.2408 0.3298 0.065 Uiso 1 1 calc R . .
C19B C 0.3289(6) 1.1216(3) 0.4172(3) 0.0466(12) Uani 1 1 d . . .
H19B H 0.2770 1.1631 0.4496 0.056 Uiso 1 1 calc R . .
C20B C 0.3166(6) 1.0150(3) 0.4416(3) 0.0400(11) Uani 1 1 d . . .
C21B C 0.2246(6) 0.9648(3) 0.5189(2) 0.0474(12) Uani 1 1 d . . .
H21D H 0.1967 1.0170 0.5476 0.071 Uiso 1 1 calc R . .
H21E H 0.3065 0.9139 0.5427 0.071 Uiso 1 1 calc R . .
H21F H 0.1107 0.9306 0.5167 0.071 Uiso 1 1 calc R . .
C22B C 0.5767(6) 0.9399(3) 0.2683(3) 0.0533(13) Uani 1 1 d . . .
H22D H 0.6485 0.9850 0.2245 0.080 Uiso 1 1 calc R . .
H22E H 0.4808 0.9044 0.2531 0.080 Uiso 1 1 calc R . .
H22F H 0.6573 0.8892 0.2930 0.080 Uiso 1 1 calc R . .
O2W O -0.2219(4) 0.6996(2) 0.09514(15) 0.0417(8) Uani 1 1 d . . .
HO2A H -0.2148 0.6440 0.0807 0.050 Uiso 1 1 d R . .
HO2B H -0.3329 0.7182 0.0983 0.050 Uiso 1 1 d R . .
O1W O 0.7274(4) 0.7540(2) 0.43262(16) 0.0472(8) Uani 1 1 d . . .
HO1A H 0.7288 0.6910 0.4547 0.057 Uiso 1 1 d R . .
HO1B H 0.8379 0.7755 0.4196 0.057 Uiso 1 1 d R . .

loop_
_atom_site_aniso_label
_atom_site_aniso_U_11
_atom_site_aniso_U_22
_atom_site_aniso_U_33
_atom_site_aniso_U_23
_atom_site_aniso_U_13
_atom_site_aniso_U_12
N1A 0.0226(19) 0.033(2) 0.037(2) -0.0093(17) 0.0013(16) 0.0000(15)
N2A 0.029(2) 0.0285(18) 0.041(2) -0.0100(17) -0.0012(16) -0.0037(16)
O1A 0.0350(19) 0.0357(17) 0.060(2) -0.0137(15) -0.0033(15) -0.0038(14)
C1A 0.014(2) 0.036(2) 0.035(2) -0.015(2) 0.0043(18) -0.0028(17)
C2A 0.020(2) 0.029(2) 0.034(2) -0.011(2) 0.0032(18) -0.0016(17)
C3A 0.043(3) 0.029(2) 0.034(3) -0.013(2) -0.002(2) -0.003(2)
C4A 0.039(3) 0.036(2) 0.034(2) -0.007(2) 0.000(2) -0.002(2)
C5A 0.043(3) 0.032(2) 0.041(3) -0.005(2) 0.004(2) 0.001(2)
C6A 0.049(3) 0.027(2) 0.041(3) -0.014(2) 0.006(2) -0.007(2)
C7A 0.017(2) 0.030(2) 0.038(3) -0.008(2) 0.0005(18) -0.0010(17)
C8A 0.023(2) 0.040(3) 0.036(3) -0.012(2) 0.0027(19) -0.0013(19)
C9A 0.039(3) 0.045(3) 0.039(3) -0.018(2) 0.003(2) -0.001(2)
C10A 0.040(3) 0.062(3) 0.035(3) -0.010(3) -0.007(2) 0.002(2)
C11A 0.040(3) 0.046(3) 0.043(3) -0.005(2) -0.003(2) 0.002(2)
C12A 0.045(3) 0.036(3) 0.040(3) -0.006(2) 0.001(2) -0.003(2)
C13A 0.025(2) 0.033(2) 0.037(3) -0.008(2) 0.0032(19) -0.0028(19)
C14A 0.028(3) 0.028(2) 0.037(3) -0.0038(19) -0.002(2) -0.0002(19)
C15A 0.036(3) 0.024(2) 0.051(3) -0.014(2) -0.008(2) 0.0008(19)
C16A 0.044(3) 0.029(2) 0.052(3) -0.007(2) -0.011(2) 0.004(2)
C17A 0.054(3) 0.024(2) 0.067(4) -0.008(2) -0.006(3) -0.005(2)
C18A 0.059(4) 0.040(3) 0.071(4) -0.029(3) -0.009(3) 0.004(3)
C19A 0.053(3) 0.043(3) 0.054(3) -0.022(3) -0.003(2) 0.002(2)
C20A 0.040(3) 0.033(2) 0.044(3) -0.012(2) -0.004(2) 0.000(2)
C21A 0.055(3) 0.043(3) 0.047(3) -0.011(2) 0.007(2) -0.006(2)
C22A 0.053(3) 0.028(2) 0.061(3) -0.001(2) -0.002(3) -0.009(2)
N1B 0.035(2) 0.0299(19) 0.034(2) -0.0076(17) -0.0033(17) -0.0063(16)
N2B 0.030(2) 0.0282(19) 0.048(2) -0.0051(17) -0.0047(17) -0.0007(16)
O1B 0.0337(19) 0.0385(17) 0.054(2) -0.0023(15) -0.0123(15) 0.0005(14)
C1B 0.033(3) 0.030(2) 0.033(2) -0.009(2) -0.006(2) -0.0034(19)
C2B 0.024(2) 0.029(2) 0.035(2) -0.009(2) -0.0065(19) 0.0014(18)
C3B 0.034(3) 0.031(2) 0.038(3) -0.006(2) -0.007(2) -0.001(2)
C4B 0.034(3) 0.040(3) 0.042(3) -0.012(2) -0.005(2) -0.001(2)
C5B 0.031(3) 0.043(3) 0.033(3) -0.002(2) -0.001(2) -0.001(2)
C6B 0.035(3) 0.031(2) 0.036(3) -0.002(2) -0.007(2) -0.002(2)
C7B 0.033(3) 0.029(2) 0.031(2) -0.011(2) -0.0077(19) 0.0005(19)
C8B 0.023(2) 0.032(2) 0.037(3) -0.011(2) -0.0082(19) -0.0005(18)
C9B 0.036(3) 0.033(2) 0.050(3) -0.018(2) -0.008(2) -0.003(2)
C10B 0.042(3) 0.044(3) 0.049(3) -0.025(2) -0.003(2) 0.000(2)
C11B 0.042(3) 0.051(3) 0.035(3) -0.013(2) 0.001(2) -0.012(2)
C12B 0.032(3) 0.041(3) 0.036(3) -0.007(2) -0.004(2) -0.008(2)
C13B 0.031(3) 0.030(2) 0.035(2) -0.008(2) -0.008(2) -0.0037(19)
C14B 0.031(3) 0.032(2) 0.030(2) -0.0051(19) -0.004(2) -0.002(2)
C15B 0.034(3) 0.024(2) 0.053(3) 0.002(2) -0.010(2) -0.007(2)
C16B 0.036(3) 0.037(3) 0.051(3) -0.002(2) -0.002(2) 0.000(2)
C17B 0.046(3) 0.036(3) 0.063(3) 0.001(3) -0.003(3) -0.001(2)
C18B 0.062(4) 0.021(2) 0.077(4) -0.001(3) -0.016(3) 0.000(2)
C19B 0.033(3) 0.035(3) 0.073(4) -0.014(3) -0.010(2) -0.001(2)
C20B 0.033(3) 0.031(3) 0.056(3) -0.011(2) -0.007(2) 0.000(2)
C21B 0.046(3) 0.044(3) 0.056(3) -0.019(2) -0.008(2) 0.003(2)
C22B 0.043(3) 0.043(3) 0.061(3) 0.001(3) 0.008(2) -0.001(2)
O2W 0.0313(17) 0.0400(16) 0.0564(19) -0.0195(15) -0.0030(14) 0.0025(13)
O1W 0.0274(18) 0.0342(16) 0.074(2) -0.0007(15) -0.0074(15) -0.0029(13)

loop_
_atom_type_symbol
_atom_type_description
_atom_type_scat_dispersion_real
_atom_type_scat_dispersion_imag
_atom_type_scat_source
C C 0.0033 0.0016 'International Tables Vol C Tables 4.2.6.8 and 6.1.1.4'
H H 0.0000 0.0000 'International Tables Vol C Tables 4.2.6.8 and 6.1.1.4'
N N 0.0061 0.0033 'International Tables Vol C Tables 4.2.6.8 and 6.1.1.4'
O O 0.0106 0.0060 'International Tables Vol C Tables 4.2.6.8 and 6.1.1.4'

loop_
_geom_angle_atom_site_label_1
_geom_angle_atom_site_label_2
_geom_angle_atom_site_label_3
_geom_angle
_geom_angle_site_symmetry_1
_geom_angle_site_symmetry_3
_geom_angle_publ_flag
C7A N1A C8A 118.4(4) . . ?
C14A N2A C15A 122.0(4) . . ?
C2A C1A C13A 118.9(4) . . ?
C2A C1A C14A 119.6(4) . . ?
C13A C1A C14A 121.1(4) . . ?
C1A C2A C3A 123.4(4) . . ?
C1A C2A C7A 118.5(4) . . ?
C3A C2A C7A 118.1(4) . . ?
C4A C3A C2A 121.2(4) . . ?
C3A C4A C5A 120.8(4) . . ?
C6A C5A C4A 120.2(4) . . ?
C5A C6A C7A 121.3(4) . . ?
N1A C7A C6A 118.5(4) . . ?
N1A C7A C2A 123.0(4) . . ?
C6A C7A C2A 118.5(4) . . ?
N1A C8A C9A 118.1(4) . . ?
N1A C8A C13A 123.0(4) . . ?
C9A C8A C13A 118.9(4) . . ?
C10A C9A C8A 120.4(4) . . ?
C9A C10A C11A 120.9(4) . . ?
C12A C11A C10A 120.6(4) . . ?
C11A C12A C13A 121.6(4) . . ?
C1A C13A C12A 124.3(4) . . ?
C1A C13A C8A 118.1(4) . . ?
C12A C13A C8A 117.6(4) . . ?
O1A C14A N2A 123.1(4) . . ?
O1A C14A C1A 119.0(4) . . ?
N2A C14A C1A 117.9(4) . . ?
C20A C15A C16A 121.7(4) . . ?
C20A C15A N2A 118.4(4) . . ?
C16A C15A N2A 119.9(4) . . ?
C17A C16A C15A 118.0(4) . . ?
C17A C16A C22A 120.3(4) . . ?
C15A C16A C22A 121.6(4) . . ?
C18A C17A C16A 120.3(5) . . ?
C19A C18A C17A 121.0(5) . . ?
C18A C19A C20A 120.5(5) . . ?
C15A C20A C19A 118.6(4) . . ?
C15A C20A C21A 121.1(4) . . ?
C19A C20A C21A 120.3(4) . . ?
C8B N1B C7B 118.6(4) . . ?
C14B N2B C15B 121.6(4) . . ?
C13B C1B C2B 119.6(4) . . ?
C13B C1B C14B 121.8(4) . . ?
C2B C1B C14B 118.5(4) . . ?
C3B C2B C1B 123.7(4) . . ?
C3B C2B C7B 118.3(4) . . ?
C1B C2B C7B 117.9(4) . . ?
C4B C3B C2B 121.0(4) . . ?
C3B C4B C5B 121.0(4) . . ?
C6B C5B C4B 119.7(4) . . ?
C5B C6B C7B 121.1(4) . . ?
N1B C7B C6B 118.1(4) . . ?
N1B C7B C2B 123.0(4) . . ?
C6B C7B C2B 118.8(4) . . ?
N1B C8B C9B 118.0(4) . . ?
N1B C8B C13B 123.1(4) . . ?
C9B C8B C13B 118.8(4) . . ?
C10B C9B C8B 120.9(4) . . ?
C9B C10B C11B 120.6(4) . . ?
C12B C11B C10B 121.1(4) . . ?
C11B C12B C13B 120.1(4) . . ?
C1B C13B C12B 123.9(4) . . ?
C1B C13B C8B 117.7(4) . . ?
C12B C13B C8B 118.4(4) . . ?
O1B C14B N2B 123.9(4) . . ?
O1B C14B C1B 121.0(4) . . ?
N2B C14B C1B 115.1(4) . . ?
C20B C15B C16B 122.3(4) . . ?
C20B C15B N2B 119.8(4) . . ?
C16B C15B N2B 117.8(4) . . ?
C17B C16B C15B 117.2(4) . . ?
C17B C16B C22B 120.8(4) . . ?
C15B C16B C22B 122.0(4) . . ?
C18B C17B C16B 121.7(5) . . ?
C17B C18B C19B 120.2(4) . . ?
C18B C19B C20B 120.9(5) . . ?
C19B C20B C15B 117.5(4) . . ?
C19B C20B C21B 121.0(4) . . ?
C15B C20B C21B 121.5(4) . . ?

loop_
_geom_bond_atom_site_label_1
_geom_bond_atom_site_label_2
_geom_bond_distance
_geom_bond_site_symmetry_2
_geom_bond_publ_flag
N1A C7A 1.334(5) . ?
N1A C8A 1.339(6) . ?
N2A C14A 1.332(5) . ?
N2A C15A 1.436(5) . ?
O1A C14A 1.237(5) . ?
C1A C2A 1.396(6) . ?
C1A C13A 1.399(6) . ?
C1A C14A 1.514(6) . ?
C2A C3A 1.435(6) . ?
C2A C7A 1.438(6) . ?
C3A C4A 1.361(6) . ?
C4A C5A 1.410(6) . ?
C5A C6A 1.367(6) . ?
C6A C7A 1.431(6) . ?
C8A C9A 1.436(6) . ?
C8A C13A 1.441(6) . ?
C9A C10A 1.370(6) . ?
C10A C11A 1.410(7) . ?
C11A C12A 1.354(6) . ?
C12A C13A 1.439(6) . ?
C15A C20A 1.392(6) . ?
C15A C16A 1.409(7) . ?
C16A C17A 1.396(6) . ?
C16A C22A 1.509(7) . ?
C17A C18A 1.386(7) . ?
C18A C19A 1.378(7) . ?
C19A C20A 1.392(6) . ?
C20A C21A 1.514(7) . ?
N1B C8B 1.345(6) . ?
N1B C7B 1.350(5) . ?
N2B C14B 1.359(6) . ?
N2B C15B 1.449(6) . ?
O1B C14B 1.212(5) . ?
C1B C13B 1.404(6) . ?
C1B C2B 1.416(6) . ?
C1B C14B 1.518(7) . ?
C2B C3B 1.404(6) . ?
C2B C7B 1.437(6) . ?
C3B C4B 1.358(6) . ?
C4B C5B 1.425(6) . ?
C5B C6B 1.343(6) . ?
C6B C7B 1.426(6) . ?
C8B C9B 1.410(6) . ?
C8B C13B 1.449(6) . ?
C9B C10B 1.362(6) . ?
C10B C11B 1.425(7) . ?
C11B C12B 1.350(6) . ?
C12B C13B 1.442(6) . ?
C15B C20B 1.404(6) . ?
C15B C16B 1.411(7) . ?
C16B C17B 1.392(7) . ?
C16B C22B 1.493(6) . ?
C17B C18B 1.372(6) . ?
C18B C19B 1.391(7) . ?
C19B C20B 1.394(7) . ?
C20B C21B 1.504(7) . ?

loop_
_geom_torsion_atom_site_label_1
_geom_torsion_atom_site_label_2
_geom_torsion_atom_site_label_3
_geom_torsion_atom_site_label_4
_geom_torsion
_geom_torsion_site_symmetry_1
_geom_torsion_site_symmetry_2
_geom_torsion_site_symmetry_3
_geom_torsion_site_symmetry_4
_geom_torsion_publ_flag
C13A C1A C2A C3A 179.5(4) . . . . ?
C14A C1A C2A C3A 5.6(6) . . . . ?
C13A C1A C2A C7A 0.6(5) . . . . ?
C14A C1A C2A C7A -173.3(3) . . . . ?
C1A C2A C3A C4A -178.1(4) . . . . ?
C7A C2A C3A C4A 0.8(6) . . . . ?
C2A C3A C4A C5A 0.1(6) . . . . ?
C3A C4A C5A C6A -0.3(6) . . . . ?
C4A C5A C6A C7A -0.4(6) . . . . ?
C8A N1A C7A C6A -177.7(4) . . . . ?
C8A N1A C7A C2A -0.8(5) . . . . ?
C5A C6A C7A N1A 178.3(4) . . . . ?
C5A C6A C7A C2A 1.2(6) . . . . ?
C1A C2A C7A N1A 0.6(6) . . . . ?
C3A C2A C7A N1A -178.3(3) . . . . ?
C1A C2A C7A C6A 177.5(3) . . . . ?
C3A C2A C7A C6A -1.4(5) . . . . ?
C7A N1A C8A C9A 178.7(3) . . . . ?
C7A N1A C8A C13A -0.2(6) . . . . ?
N1A C8A C9A C10A -179.7(4) . . . . ?
C13A C8A C9A C10A -0.7(6) . . . . ?
C8A C9A C10A C11A -0.3(6) . . . . ?
C9A C10A C11A C12A -0.3(7) . . . . ?
C10A C11A C12A C13A 2.0(7) . . . . ?
C2A C1A C13A C12A 178.7(4) . . . . ?
C14A C1A C13A C12A -7.5(6) . . . . ?
C2A C1A C13A C8A -1.5(5) . . . . ?
C14A C1A C13A C8A 172.3(4) . . . . ?
C11A C12A C13A C1A 176.8(4) . . . . ?
C11A C12A C13A C8A -3.0(6) . . . . ?
N1A C8A C13A C1A 1.4(6) . . . . ?
C9A C8A C13A C1A -177.6(3) . . . . ?
N1A C8A C13A C12A -178.8(4) . . . . ?
C9A C8A C13A C12A 2.2(6) . . . . ?
C15A N2A C14A O1A -4.5(6) . . . . ?
C15A N2A C14A C1A 175.9(4) . . . . ?
C2A C1A C14A O1A 72.3(5) . . . . ?
C13A C1A C14A O1A -101.4(5) . . . . ?
C2A C1A C14A N2A -108.1(5) . . . . ?
C13A C1A C14A N2A 78.2(5) . . . . ?
C14A N2A C15A C20A -105.9(5) . . . . ?
C14A N2A C15A C16A 72.0(5) . . . . ?
C20A C15A C16A C17A 0.9(6) . . . . ?
N2A C15A C16A C17A -176.8(4) . . . . ?
C20A C15A C16A C22A -178.2(4) . . . . ?
N2A C15A C16A C22A 4.0(6) . . . . ?
C15A C16A C17A C18A -0.4(7) . . . . ?
C22A C16A C17A C18A 178.7(4) . . . . ?
C16A C17A C18A C19A -1.2(7) . . . . ?
C17A C18A C19A C20A 2.3(7) . . . . ?
C16A C15A C20A C19A 0.2(6) . . . . ?
N2A C15A C20A C19A 178.0(4) . . . . ?
C16A C15A C20A C21A -179.5(4) . . . . ?
N2A C15A C20A C21A -1.7(6) . . . . ?
C18A C19A C20A C15A -1.8(7) . . . . ?
C18A C19A C20A C21A 177.9(4) . . . . ?
C13B C1B C2B C3B 177.7(4) . . . . ?
C14B C1B C2B C3B -4.4(6) . . . . ?
C13B C1B C2B C7B 0.5(6) . . . . ?
C14B C1B C2B C7B 178.4(3) . . . . ?
C1B C2B C3B C4B -179.1(4) . . . . ?
C7B C2B C3B C4B -1.8(6) . . . . ?
C2B C3B C4B C5B 2.1(6) . . . . ?
C3B C4B C5B C6B -2.0(6) . . . . ?
C4B C5B C6B C7B 1.6(6) . . . . ?
C8B N1B C7B C6B -179.5(4) . . . . ?
C8B N1B C7B C2B -1.2(5) . . . . ?
C5B C6B C7B N1B 177.0(4) . . . . ?
C5B C6B C7B C2B -1.4(6) . . . . ?
C3B C2B C7B N1B -176.8(4) . . . . ?
C1B C2B C7B N1B 0.6(6) . . . . ?
C3B C2B C7B C6B 1.4(5) . . . . ?
C1B C2B C7B C6B 178.8(4) . . . . ?
C7B N1B C8B C9B -179.1(3) . . . . ?
C7B N1B C8B C13B 0.8(5) . . . . ?
N1B C8B C9B C10B -179.7(4) . . . . ?
C13B C8B C9B C10B 0.5(6) . . . . ?
C8B C9B C10B C11B -2.8(6) . . . . ?
C9B C10B C11B C12B 2.2(6) . . . . ?
C10B C11B C12B C13B 0.7(6) . . . . ?
C2B C1B C13B C12B 176.7(4) . . . . ?
C14B C1B C13B C12B -1.1(6) . . . . ?
C2B C1B C13B C8B -0.8(5) . . . . ?
C14B C1B C13B C8B -178.7(4) . . . . ?
C11B C12B C13B C1B 179.5(4) . . . . ?
C11B C12B C13B C8B -3.0(6) . . . . ?
N1B C8B C13B C1B 0.2(6) . . . . ?
C9B C8B C13B C1B -180.0(3) . . . . ?
N1B C8B C13B C12B -177.5(4) . . . . ?
C9B C8B C13B C12B 2.4(5) . . . . ?
C15B N2B C14B O1B 2.0(6) . . . . ?
C15B N2B C14B C1B -176.9(3) . . . . ?
C13B C1B C14B O1B 111.1(5) . . . . ?
C2B C1B C14B O1B -66.8(5) . . . . ?
C13B C1B C14B N2B -70.0(5) . . . . ?
C2B C1B C14B N2B 112.1(4) . . . . ?
C14B N2B C15B C20B 73.4(5) . . . . ?
C14B N2B C15B C16B -109.2(5) . . . . ?
C20B C15B C16B C17B -2.4(6) . . . . ?
N2B C15B C16B C17B -179.6(4) . . . . ?
C20B C15B C16B C22B 179.4(4) . . . . ?
N2B C15B C16B C22B 2.1(6) . . . . ?
C15B C16B C17B C18B 0.9(7) . . . . ?
C22B C16B C17B C18B 179.2(4) . . . . ?
C16B C17B C18B C19B 1.2(7) . . . . ?
C17B C18B C19B C20B -1.9(7) . . . . ?
C18B C19B C20B C15B 0.4(6) . . . . ?
C18B C19B C20B C21B 179.1(4) . . . . ?
C16B C15B C20B C19B 1.8(6) . . . . ?
N2B C15B C20B C19B 179.0(4) . . . . ?
C16B C15B C20B C21B -176.9(4) . . . . ?
N2B C15B C20B C21B 0.3(6) . . . . ?
